data_1536496
loop_
_publ_author_name
'Kerbe, W.'
'Kubel, F.'
'Weil, M.'
'Hagemann, H.'

_publ_section_title
;
 Syntheses and crystal structures of Ba6 Mg11 F34 and the solid solutions
 Ba6 Mg11-x M(II)x F34 (M(II) = Mn, Fe) and luminescence of Ba6 Mg11
 F34:Eu(2+)
;
_journal_name_full 'Materials Research Bulletin'
_journal_page_first 343
_journal_page_last 355
_journal_volume 39
_journal_year 2004
_chemical_formula_sum 'Ba6 F34 Mg11'
_chemical_name_systematic 'Ba6 Mg11 F34'
_space_group_IT_number 2
_symmetry_space_group_name_Hall '-P 1'
_symmetry_space_group_name_H-M 'P -1'
_cell_angle_alpha 81.536
_cell_angle_beta 72.402
_cell_angle_gamma 71.798
_cell_formula_units_Z 1
_cell_length_a 7.5084
_cell_length_b 9.9192
_cell_length_c 10.0354
_cell_volume 675.633
_citation_journal_id_ASTM MRBUAC
_cod_data_source_file Kerbe_MRBUAC_2004_1035.cif
_cod_data_source_block Ba6F34Mg11
_cod_original_cell_volume 675.6334
_cod_database_code 1536496

loop_
_symmetry_equiv_pos_as_xyz
x,y,z
-x,-y,-z

loop_
_atom_site_label
_atom_site_type_symbol
_atom_site_fract_x
_atom_site_fract_y
_atom_site_fract_z
_atom_site_occupancy
_atom_site_U_iso_or_equiv
F9 F-1 0.1557 0.62588 0.84939 1 0.0
F10 F-1 0.1148 0.14577 0.52486 1 0.0
Mg5 Mg+2 0.89271 0.25051 0.98967 1 0.0
Mg2 Mg+2 0.18217 0.48697 0.70827 1 0.0
F8 F-1 0.7336 0.14901 0.13522 1 0.0
F14 F-1 0.3195 0.13614 0.23501 1 0.0
F1 F-1 0.5821 0.64006 0.2548 1 0.0
F16 F-1 0.5206 0.13894 0.42805 1 0.0
F4 F-1 0.0628 0.89385 0.67357 1 0.0
Ba1 Ba+2 0.78535 0.363708 0.656188 1 0.0
F5 F-1 0.8581 0.86211 0.97392 1 0.0
F2 F-1 0.4431 0.88291 0.09806 1 0.0
F3 F-1 0.0733 0.40318 0.3168 1 0.0
Mg6 Mg+2 0.81021 0.99526 0.81559 1 0.0
Ba3 Ba+2 0.32818 0.344481 0.031532 1 0.0
F11 F-1 0.442 0.36847 0.27152 1 0.0
Ba2 Ba+2 0.3611 0.094816 0.730494 1 0.0
F17 F-1 0.6956 0.38045 0.42348 1 0.0
Mg1 Mg+2 0 0 0.5 1 0.0
F12 F-1 0.0512 0.37059 0.85999 1 0.0
F6 F-1 0.3275 0.61191 0.06652 1 0.0
F13 F-1 0.0558 0.86366 0.16948 1 0.0
F15 F-1 0.2394 0.89765 0.36642 1 0.0
Mg4 Mg+2 0.69564 0.24821 0.3011 1 0.0
F7 F-1 0.199 0.37097 0.55803 1 0.0
Mg3 Mg+2 0.26807 0.25565 0.39237 1 0.0
